data_1547974
loop_
_publ_author_name
'Quan-Guo Zhai'
'Xianhui Bu'
'Chengyu Mao'
'Xiang Zhao'
'Luke Daemen'
'Yongqiang Cheng'
'Anibal J. Ramirez-Cuesta'
'Pingyun Feng'

_publ_section_title
;
 An ultra-tunable platform for molecular engineering of high-performance
 crystalline porous materials
;
_journal_name_full 'Nature Communications'
_journal_page_first 13645
_journal_paper_doi 10.1038/ncomms13645
_journal_volume 7
_journal_year 2016
_chemical_formula_sum 'C42 H22 Mg2 N9 O19 V'
_chemical_formula_weight 1056.24
_space_group_crystal_system hexagonal
_space_group_IT_number 194
_space_group_name_Hall '-P 6c 2c'
_space_group_name_H-M_alt 'P 63/m m c'
_symmetry_space_group_name_Hall '-P 6c 2c'
_symmetry_space_group_name_H-M 'P 63/m m c'
_atom_sites_solution_hydrogens geom
_cell_angle_alpha 90
_cell_angle_beta 90
_cell_angle_gamma 120
_cell_formula_units_Z 2
_cell_length_a 16.9065(5)
_cell_length_b 16.9065(5)
_cell_length_c 14.7154(10)
_cell_measurement_reflns_used 1802
_cell_measurement_temperature 296(2)
_cell_measurement_theta_max 20.4
_cell_measurement_theta_min 2.1
_cell_volume 3642.6(3)
_computing_cell_refinement 'Bruker SMART'
_computing_data_collection 'Bruker SMART'
_computing_data_reduction 'Bruker SAINT'
_computing_molecular_graphics 'Bruker SHELXTL'
_computing_publication_material 'Bruker SHELXTL'
_computing_structure_refinement 'SHELXL-2014/7 (Sheldrick, 2014)'
_computing_structure_solution 'Bruker SHELXTL'
_diffrn_ambient_temperature 296(2)
_diffrn_measured_fraction_theta_full 0.999
_diffrn_measured_fraction_theta_max 0.999
_diffrn_measurement_device_type 'CCD area detector'
_diffrn_measurement_method 'phi and omega scans'
_diffrn_radiation_type MoK\a
_diffrn_radiation_wavelength 0.71073
_diffrn_reflns_av_R_equivalents 0.0876
_diffrn_reflns_av_unetI/netI 0.0530
_diffrn_reflns_Laue_measured_fraction_full 0.999
_diffrn_reflns_Laue_measured_fraction_max 0.999
_diffrn_reflns_limit_h_max 16
_diffrn_reflns_limit_h_min -16
_diffrn_reflns_limit_k_max 16
_diffrn_reflns_limit_k_min -19
_diffrn_reflns_limit_l_max 17
_diffrn_reflns_limit_l_min -14
_diffrn_reflns_number 10950
_diffrn_reflns_point_group_measured_fraction_full 0.999
_diffrn_reflns_point_group_measured_fraction_max 0.999
_diffrn_reflns_theta_full 24.402
_diffrn_reflns_theta_max 24.402
_diffrn_reflns_theta_min 1.962
_exptl_absorpt_coefficient_mu 0.210
_exptl_absorpt_correction_type none
_exptl_crystal_colour yellow
_exptl_crystal_density_diffrn 0.963
_exptl_crystal_description prism
_exptl_crystal_F_000 1072
_exptl_crystal_size_max 0.32
_exptl_crystal_size_mid 0.20
_exptl_crystal_size_min 0.12
_refine_diff_density_max 0.895
_refine_diff_density_min -0.448
_refine_diff_density_rms 0.103
_refine_ls_extinction_coef .
_refine_ls_extinction_method none
_refine_ls_goodness_of_fit_ref 1.030
_refine_ls_hydrogen_treatment constr
_refine_ls_matrix_type full
_refine_ls_number_parameters 77
_refine_ls_number_reflns 1164
_refine_ls_number_restraints 23
_refine_ls_restrained_S_all 1.086
_refine_ls_R_factor_all 0.1145
_refine_ls_R_factor_gt 0.0942
_refine_ls_shift/su_max 0.000
_refine_ls_shift/su_mean 0.000
_refine_ls_structure_factor_coef Fsqd
_refine_ls_weighting_details 'w=1/[\s^2^(Fo^2^)+(0.1993P)^2^+3.5720P] where P=(Fo^2^+2Fc^2^)/3'
_refine_ls_weighting_scheme calc
_refine_ls_wR_factor_gt 0.2657
_refine_ls_wR_factor_ref 0.2816
_reflns_Friedel_coverage 0.000
_reflns_Friedel_fraction_full .
_reflns_Friedel_fraction_max .
_reflns_number_gt 889
_reflns_number_total 1164
_reflns_threshold_expression 'I > 2\s(I)'
_cod_data_source_file 4.cif
_cod_data_source_block 4
_cod_database_code 1547974
_shelx_space_group_comment
;
The symmetry employed for this shelxl refinement is uniquely defined
by the following loop, which should always be used as a source of
symmetry information in preference to the above space-group names.
They are only intended as comments.
;

loop_
_space_group_symop_operation_xyz
'x, y, z'
'-y, x-y, z'
'-x+y, -x, z'
'-x, -y, z+1/2'
'y, -x+y, z+1/2'
'x-y, x, z+1/2'
'y, x, -z'
'x-y, -y, -z'
'-x, -x+y, -z'
'-y, -x, -z+1/2'
'-x+y, y, -z+1/2'
'x, x-y, -z+1/2'
'-x, -y, -z'
'y, -x+y, -z'
'x-y, x, -z'
'x, y, -z-1/2'
'-y, x-y, -z-1/2'
'-x+y, -x, -z-1/2'
'-y, -x, z'
'-x+y, y, z'
'x, x-y, z'
'y, x, z-1/2'
'x-y, -y, z-1/2'
'-x, -x+y, z-1/2'

loop_
_atom_site_label
_atom_site_type_symbol
_atom_site_fract_x
_atom_site_fract_y
_atom_site_fract_z
_atom_site_U_iso_or_equiv
_atom_site_adp_type
_atom_site_occupancy
_atom_site_site_symmetry_order
_atom_site_calc_flag
_atom_site_refinement_flags_posn
_atom_site_refinement_flags_adp
_atom_site_refinement_flags_occupancy
_atom_site_disorder_assembly
_atom_site_disorder_group
Mg1 Mg 0.53289(13) 0.26644(7) 0.7500 0.0185(7) Uani 0.6667 4 d S T P . .
V1 V 0.53289(13) 0.26644(7) 0.7500 0.0185(7) Uani 0.3333 4 d S T P . .
O1 O 0.6667 0.3333 0.7500 0.026(2) Uani 1 12 d S T P . .
O2 O 0.52359(19) 0.1785(2) 0.6540(2) 0.0367(10) Uani 1 1 d . . . . .
N1 N 0.3800(4) 0.1900(2) 0.7500 0.0240(15) Uani 1 4 d S T P . .
C3 C 0.57513(19) 0.1503(4) 0.6285(4) 0.0257(14) Uani 1 2 d S T P . .
C6 C 0.1908(6) 0.0954(3) 0.7500 0.039(2) Uani 1 4 d S T P . .
C5 C 0.2380(5) 0.1890(5) 0.7500 0.054(2) Uani 1 2 d S T P . .
H5A H 0.2073 0.2218 0.7500 0.065 Uiso 1 2 calc R U P . .
N2 N 0.0470(3) -0.0470(3) 0.7500 0.047(2) Uani 1 4 d S T P . .
C2 C 0.5371(2) 0.0741(4) 0.5597(4) 0.0353(16) Uani 1 2 d DS TU P . .
C7 C 0.0886(6) 0.0443(3) 0.7500 0.043(3) Uani 1 4 d S T P . .
C4 C 0.3336(5) 0.2339(5) 0.7500 0.052(2) Uani 1 2 d S T P . .
H4A H 0.3659 0.2974 0.7500 0.062 Uiso 1 2 calc R U P . .
C1 C 0.4524(4) 0.0376(3) 0.5300(3) 0.101(3) Uani 1 1 d D U . . .
N11 N 0.3909(7) 0.0725(7) 0.5567(7) 0.161(9) Uiso 0.25 1 d D U P . .
O11 O 0.414(2) 0.1372(17) 0.5047(19) 0.200(14) Uiso 0.25 1 d D U P . .
O12 O 0.333(2) 0.042(3) 0.6157(19) 0.35(3) Uiso 0.25 1 d D U P . .

loop_
_atom_site_aniso_label
_atom_site_aniso_U_11
_atom_site_aniso_U_22
_atom_site_aniso_U_33
_atom_site_aniso_U_23
_atom_site_aniso_U_13
_atom_site_aniso_U_12
Mg1 0.0298(13) 0.0152(9) 0.0154(10) 0.000 0.000 0.0149(7)
V1 0.0298(13) 0.0152(9) 0.0154(10) 0.000 0.000 0.0149(7)
O1 0.031(3) 0.031(3) 0.016(4) 0.000 0.000 0.0154(17)
O2 0.0256(17) 0.0403(19) 0.0456(19) -0.0287(15) -0.0109(13) 0.0175(15)
N1 0.017(3) 0.014(2) 0.042(4) 0.000 0.000 0.0084(17)
C3 0.026(2) 0.022(3) 0.028(3) -0.010(2) -0.0048(12) 0.0110(15)
C6 0.020(5) 0.024(4) 0.070(6) 0.000 0.000 0.010(2)
C5 0.027(4) 0.038(4) 0.105(7) 0.000 0.000 0.022(3)
N2 0.026(3) 0.026(3) 0.083(6) 0.000 0.000 0.008(4)
C2 0.028(2) 0.044(4) 0.040(3) -0.030(3) -0.0150(15) 0.0218(19)
C7 0.029(5) 0.030(4) 0.072(7) 0.000 0.000 0.015(3)
C4 0.024(4) 0.020(3) 0.102(7) 0.000 0.000 0.004(3)
C1 0.070(4) 0.117(6) 0.143(6) -0.104(5) -0.053(4) 0.067(4)

loop_
_atom_type_symbol
_atom_type_description
_atom_type_scat_dispersion_real
_atom_type_scat_dispersion_imag
_atom_type_scat_source
C C 0.0033 0.0016 'International Tables Vol C Tables 4.2.6.8 and 6.1.1.4'
H H 0.0000 0.0000 'International Tables Vol C Tables 4.2.6.8 and 6.1.1.4'
N N 0.0061 0.0033 'International Tables Vol C Tables 4.2.6.8 and 6.1.1.4'
O O 0.0106 0.0060 'International Tables Vol C Tables 4.2.6.8 and 6.1.1.4'
Mg Mg 0.0486 0.0363 'International Tables Vol C Tables 4.2.6.8 and 6.1.1.4'
V V 0.3005 0.5294 'International Tables Vol C Tables 4.2.6.8 and 6.1.1.4'

loop_
_geom_angle_atom_site_label_1
_geom_angle_atom_site_label_2
_geom_angle_atom_site_label_3
_geom_angle
_geom_angle_site_symmetry_1
_geom_angle_site_symmetry_3
O1 Mg1 O2 93.90(10) . 12_556
O1 Mg1 O2 93.90(10) . 21
O2 Mg1 O2 90.0(2) 12_556 21
O1 Mg1 O2 93.90(10) . 16_557
O2 Mg1 O2 89.5(2) 12_556 16_557
O2 Mg1 O2 172.20(19) 21 16_557
O1 Mg1 O2 93.90(10) . .
O2 Mg1 O2 172.20(19) 12_556 .
O2 Mg1 O2 89.5(2) 21 .
O2 Mg1 O2 90.0(2) 16_557 .
O1 Mg1 N1 180.00(12) . .
O2 Mg1 N1 86.10(10) 12_556 .
O2 Mg1 N1 86.10(10) 21 .
O2 Mg1 N1 86.10(10) 16_557 .
O2 Mg1 N1 86.10(10) . .
O1 Mg1 V1 30.0 . 2_655
O2 Mg1 V1 114.27(10) 12_556 2_655
O2 Mg1 V1 114.27(10) 21 2_655
O2 Mg1 V1 72.96(9) 16_557 2_655
O2 Mg1 V1 72.96(9) . 2_655
N1 Mg1 V1 150.0 . 2_655
O1 Mg1 Mg1 30.0 . 2_655
O2 Mg1 Mg1 114.27(10) 12_556 2_655
O2 Mg1 Mg1 114.27(10) 21 2_655
O2 Mg1 Mg1 72.96(9) 16_557 2_655
O2 Mg1 Mg1 72.96(9) . 2_655
N1 Mg1 Mg1 150.0 . 2_655
V1 Mg1 Mg1 0.0 2_655 2_655
O1 Mg1 Mg1 30.001(1) . 3_665
O2 Mg1 Mg1 72.95(9) 12_556 3_665
O2 Mg1 Mg1 72.95(9) 21 3_665
O2 Mg1 Mg1 114.27(10) 16_557 3_665
O2 Mg1 Mg1 114.27(10) . 3_665
N1 Mg1 Mg1 150.0 . 3_665
V1 Mg1 Mg1 60.0 2_655 3_665
Mg1 Mg1 Mg1 60.0 2_655 3_665
O1 Mg1 V1 30.001(1) . 3_665
O2 Mg1 V1 72.95(9) 12_556 3_665
O2 Mg1 V1 72.95(9) 21 3_665
O2 Mg1 V1 114.27(10) 16_557 3_665
O2 Mg1 V1 114.27(10) . 3_665
N1 Mg1 V1 150.0 . 3_665
V1 Mg1 V1 60.0 2_655 3_665
Mg1 Mg1 V1 60.0 2_655 3_665
Mg1 Mg1 V1 0.00(7) 3_665 3_665
V1 O1 Mg1 0.0 2_655 2_655
V1 O1 Mg1 120.0 2_655 .
Mg1 O1 Mg1 120.0 2_655 .
V1 O1 V1 120.0 2_655 3_665
Mg1 O1 V1 120.0 2_655 3_665
Mg1 O1 V1 120.0 . 3_665
V1 O1 Mg1 120.0 2_655 3_665
Mg1 O1 Mg1 120.0 2_655 3_665
Mg1 O1 Mg1 120.0 . 3_665
V1 O1 Mg1 0.0 3_665 3_665
C3 O2 Mg1 133.6(3) . .
C4 N1 C4 118.2(7) 21 .
C4 N1 Mg1 120.9(4) 21 .
C4 N1 Mg1 120.9(4) . .
O2 C3 O2 126.6(5) . 20_655
O2 C3 C2 116.7(2) . .
O2 C3 C2 116.7(2) 20_655 .
C5 C6 C5 119.5(8) . 21
C5 C6 C7 120.3(4) . .
C5 C6 C7 120.3(4) 21 .
C6 C5 C4 118.2(6) . .
C7 N2 C7 114.3(9) . 3
C1 C2 C1 116.8(6) . 20_655
C1 C2 C3 121.6(3) . .
C1 C2 C3 121.6(3) 20_655 .
N2 C7 N2 125.7(9) 2 .
N2 C7 C6 117.1(5) 2 .
N2 C7 C6 117.1(5) . .
N1 C4 C5 122.9(6) . .
C2 C1 C1 121.6(3) . 8_556
C2 C1 N11 122.6(7) . .
C1 C1 N11 115.8(5) 8_556 .
O12 N11 O11 131(2) . .
O12 N11 C1 127(2) . .
O11 N11 C1 102.6(16) . .

loop_
_geom_bond_atom_site_label_1
_geom_bond_atom_site_label_2
_geom_bond_distance
_geom_bond_site_symmetry_2
Mg1 O1 1.9587(19) .
Mg1 O2 1.999(3) 12_556
Mg1 O2 1.999(3) 21
Mg1 O2 1.999(3) 16_557
Mg1 O2 1.999(3) .
Mg1 N1 2.239(7) .
Mg1 V1 3.393(3) 2_655
Mg1 Mg1 3.393(3) 2_655
Mg1 Mg1 3.393(3) 3_665
Mg1 V1 3.393(3) 3_665
O1 V1 1.9586(19) 2_655
O1 Mg1 1.9586(19) 2_655
O1 V1 1.9587(19) 3_665
O1 Mg1 1.9587(19) 3_665
O2 C3 1.243(4) .
N1 C4 1.321(8) 21
N1 C4 1.321(8) .
C3 O2 1.243(4) 20_655
C3 C2 1.506(7) .
C6 C5 1.371(8) .
C6 C5 1.371(8) 21
C6 C7 1.495(12) .
C5 C4 1.402(10) .
N2 C7 1.338(6) .
N2 C7 1.338(6) 3
C2 C1 1.318(6) .
C2 C1 1.318(6) 20_655
C7 N2 1.338(6) 2
C1 C1 1.411(11) 8_556
C1 N11 1.483(10) .
N11 O12 1.211(10) .
N11 O11 1.227(10) .

loop_
_cod_changelog_entry_id
_cod_changelog_entry_author
_cod_changelog_entry_date
_cod_changelog_entry_text
1 'Vaitkus, Antanas' 2023-12-21T17:23:00+02:00
;
 Removed extra trailing dash ('-') symbols from the '_shelx_hkl_checksum' data
 item value.
;
